data_4085018
loop_
_publ_author_name
'Fischer, Reinald'
'Bode, Stefan'
'K\"ohler, Mathias'
'Langer, Jens'
'G\"orls, Helmar'
'Hager, Martin D.'
'Schubert, Ulrich S.'
'Westerhausen, Matthias'

_publ_section_title
;
 Homoleptic Tris(\a,\w-alkanediyl)yttriates of the Type
 [{Li(dme)}3{Y(CH2-X-CH2)3}] (X = C2H4, C3H6, Si(CH3)2)
;
_journal_issue 1
_journal_name_full Organometallics
_journal_page_first 23
_journal_paper_doi 10.1021/om500686c
_journal_volume 34
_journal_year 2015
_chemical_formula_moiety 'C24 H54 Li3 O6 Y'
_chemical_formula_sum 'C24 H54 Li3 O6 Y'
_chemical_formula_weight 548.40
_space_group_IT_number 15
_symmetry_cell_setting monoclinic
_symmetry_space_group_name_Hall '-C 2yc'
_symmetry_space_group_name_H-M 'C 1 2/c 1'
_atom_sites_solution_hydrogens geom
_atom_sites_solution_primary direct
_atom_sites_solution_secondary difmap
_audit_creation_method SHELXL-97
_cell_angle_alpha 90.00
_cell_angle_beta 101.066(1)
_cell_angle_gamma 90.00
_cell_formula_units_Z 4
_cell_length_a 10.1504(2)
_cell_length_b 17.0701(3)
_cell_length_c 17.8492(4)
_cell_measurement_temperature 133(2)
_cell_volume 3035.20(11)
_computing_cell_refinement DENZO
_computing_data_collection COLLECT
_computing_data_reduction DENZO
_computing_molecular_graphics SHELXTL/PC
_computing_publication_material SHELXL-97
_computing_structure_refinement 'SHELXL-97 (Sheldrick, 2008)'
_computing_structure_solution 'SHELXS-97 (Sheldrick, 2008)'
_diffrn_ambient_temperature 133(2)
_diffrn_measured_fraction_theta_full 0.996
_diffrn_measured_fraction_theta_max 0.996
_diffrn_measurement_device_type KappaCCD
_diffrn_measurement_method 'phi- + omega-scan'
_diffrn_radiation_monochromator graphite
_diffrn_radiation_source 'fine-focus sealed tube'
_diffrn_radiation_type MoK\a
_diffrn_radiation_wavelength 0.71073
_diffrn_reflns_av_R_equivalents 0.0300
_diffrn_reflns_av_sigmaI/netI 0.0323
_diffrn_reflns_limit_h_max 13
_diffrn_reflns_limit_h_min -11
_diffrn_reflns_limit_k_max 22
_diffrn_reflns_limit_k_min -21
_diffrn_reflns_limit_l_max 23
_diffrn_reflns_limit_l_min -20
_diffrn_reflns_number 9234
_diffrn_reflns_theta_full 27.48
_diffrn_reflns_theta_max 27.48
_diffrn_reflns_theta_min 3.33
_exptl_absorpt_coefficient_mu 1.952
_exptl_absorpt_correction_type none
_exptl_crystal_colour colourless
_exptl_crystal_density_diffrn 1.200
_exptl_crystal_density_method 'not measured'
_exptl_crystal_description prism
_exptl_crystal_F_000 1176
_exptl_crystal_size_max 0.066
_exptl_crystal_size_mid 0.064
_exptl_crystal_size_min 0.042
_refine_diff_density_max 0.825
_refine_diff_density_min -0.958
_refine_diff_density_rms 0.093
_refine_ls_extinction_method none
_refine_ls_goodness_of_fit_ref 1.183
_refine_ls_hydrogen_treatment constr
_refine_ls_matrix_type full
_refine_ls_number_parameters 146
_refine_ls_number_reflns 3468
_refine_ls_number_restraints 0
_refine_ls_restrained_S_all 1.183
_refine_ls_R_factor_all 0.0611
_refine_ls_R_factor_gt 0.0522
_refine_ls_shift/su_max 0.032
_refine_ls_shift/su_mean 0.001
_refine_ls_structure_factor_coef Fsqd
_refine_ls_weighting_details 'calc w=1/[\s^2^(Fo^2^)+(0.0491P)^2^+13.0027P] where P=(Fo^2^+2Fc^2^)/3'
_refine_ls_weighting_scheme calc
_refine_ls_wR_factor_gt 0.1287
_refine_ls_wR_factor_ref 0.1348
_reflns_number_gt 3056
_reflns_number_total 3468
_reflns_threshold_expression >2sigma(I)
_cod_data_source_file om500686c_si_001.cif
_cod_data_source_block FO4392
_cod_depositor_comments 'Adding full bibliography for 4085018--4085020.cif.'
_cod_original_sg_symbol_H-M 'C 2/c'
_cod_database_code 4085018

loop_
_symmetry_equiv_pos_as_xyz
'x, y, z'
'-x, y, -z+1/2'
'x+1/2, y+1/2, z'
'-x+1/2, y+1/2, -z+1/2'
'-x, -y, -z'
'x, -y, z-1/2'
'-x+1/2, -y+1/2, -z'
'x+1/2, -y+1/2, z-1/2'

loop_
_atom_site_label
_atom_site_type_symbol
_atom_site_fract_x
_atom_site_fract_y
_atom_site_fract_z
_atom_site_U_iso_or_equiv
_atom_site_adp_type
_atom_site_occupancy
_atom_site_symmetry_multiplicity
_atom_site_calc_flag
_atom_site_refinement_flags
Y1 Y 0.0000 0.24553(2) 0.7500 0.01824(14) Uani 1 2 d S
Li1 Li 0.0549(6) 0.1786(3) 0.6041(3) 0.0269(12) Uani 1 1 d .
Li2 Li 0.0000 0.4168(4) 0.7500 0.0285(17) Uani 1 2 d S
O1 O 0.1300(3) 0.10229(16) 0.53488(14) 0.0360(6) Uani 1 1 d .
O2 O -0.0166(3) 0.23147(18) 0.50498(15) 0.0456(8) Uani 1 1 d .
O3 O -0.0239(3) 0.50785(14) 0.81926(15) 0.0339(6) Uani 1 1 d .
C1 C 0.1902(4) 0.2638(2) 0.6704(2) 0.0336(8) Uani 1 1 d .
H1A H 0.2081 0.2946 0.6264 0.040 Uiso 1 1 calc R
H1B H 0.1201 0.2947 0.6888 0.040 Uiso 1 1 calc R
C2 C 0.3097(4) 0.2947(2) 0.7290(2) 0.0335(8) Uani 1 1 d .
H2A H 0.3434 0.2521 0.7653 0.040 Uiso 1 1 calc R
H2B H 0.3828 0.3091 0.7020 0.040 Uiso 1 1 calc R
C3 C 0.2765(3) 0.3652(2) 0.7737(2) 0.0278(7) Uani 1 1 d .
H3A H 0.2491 0.4093 0.7382 0.033 Uiso 1 1 calc R
H3B H 0.3577 0.3814 0.8106 0.033 Uiso 1 1 calc R
C4 C 0.1638(3) 0.34699(19) 0.81683(19) 0.0254(7) Uani 1 1 d .
H4A H 0.1863 0.3647 0.8706 0.030 Uiso 1 1 calc R
H4B H 0.1418 0.2904 0.8153 0.030 Uiso 1 1 calc R
C5 C -0.0825(3) 0.12669(19) 0.66855(19) 0.0256(7) Uani 1 1 d .
H5A H -0.1024 0.1637 0.7076 0.031 Uiso 1 1 calc R
H5B H -0.1678 0.1122 0.6344 0.031 Uiso 1 1 calc R
C6 C -0.0106(4) 0.0531(2) 0.7067(2) 0.0336(8) Uani 1 1 d .
H6A H -0.0639 0.0064 0.6871 0.040 Uiso 1 1 calc R
H6B H 0.0779 0.0486 0.6914 0.040 Uiso 1 1 calc R
C7 C 0.2061(8) 0.0360(4) 0.5530(3) 0.0840(16) Uani 1 1 d .
H7A H 0.2539 0.0240 0.5116 0.126 Uiso 1 1 calc R
H7B H 0.1475 -0.0080 0.5598 0.126 Uiso 1 1 calc R
H7C H 0.2711 0.0448 0.6004 0.126 Uiso 1 1 calc R
C8 C 0.0966(7) 0.1263(4) 0.4606(3) 0.0739(13) Uani 1 1 d .
H8A H 0.0458 0.0834 0.4308 0.089 Uiso 1 1 calc R
H8B H 0.1808 0.1333 0.4412 0.089 Uiso 1 1 calc R
C9 C 0.0221(7) 0.1943(4) 0.4455(3) 0.0739(13) Uani 1 1 d .
H9A H 0.0750 0.2318 0.4209 0.089 Uiso 1 1 calc R
H9B H -0.0599 0.1816 0.4075 0.089 Uiso 1 1 calc R
C10 C -0.0851(8) 0.3004(4) 0.4918(3) 0.0840(16) Uani 1 1 d .
H10A H -0.1319 0.3023 0.4384 0.126 Uiso 1 1 calc R
H10B H -0.0220 0.3442 0.5020 0.126 Uiso 1 1 calc R
H10C H -0.1507 0.3040 0.5254 0.126 Uiso 1 1 calc R
C11 C -0.0899(4) 0.5029(2) 0.8824(2) 0.0363(8) Uani 1 1 d .
H11A H -0.0487 0.5400 0.9220 0.054 Uiso 1 1 calc R
H11B H -0.0813 0.4496 0.9031 0.054 Uiso 1 1 calc R
H11C H -0.1851 0.5158 0.8657 0.054 Uiso 1 1 calc R
C12 C -0.0422(5) 0.5797(2) 0.7797(2) 0.0422(10) Uani 1 1 d .
H12A H -0.0159 0.6237 0.8157 0.051 Uiso 1 1 calc R
H12B H -0.1379 0.5864 0.7556 0.051 Uiso 1 1 calc R

loop_
_atom_site_aniso_label
_atom_site_aniso_U_11
_atom_site_aniso_U_22
_atom_site_aniso_U_33
_atom_site_aniso_U_23
_atom_site_aniso_U_13
_atom_site_aniso_U_12
Y1 0.0216(2) 0.0168(2) 0.0175(2) 0.000 0.00671(14) 0.000
Li1 0.032(3) 0.032(3) 0.018(3) 0.000(2) 0.008(2) 0.000(2)
Li2 0.039(5) 0.018(3) 0.030(4) 0.000 0.009(3) 0.000
O1 0.0451(15) 0.0398(14) 0.0237(12) -0.0012(11) 0.0081(11) 0.0113(12)
O2 0.068(2) 0.0495(17) 0.0205(12) 0.0036(11) 0.0129(13) 0.0224(15)
O3 0.0447(15) 0.0222(11) 0.0376(14) -0.0006(10) 0.0149(12) 0.0033(11)
C1 0.0308(17) 0.046(2) 0.0282(18) -0.0090(15) 0.0170(14) -0.0137(16)
C2 0.0251(17) 0.044(2) 0.0328(19) -0.0040(16) 0.0091(14) -0.0062(15)
C3 0.0254(16) 0.0281(16) 0.0280(17) 0.0028(13) -0.0001(13) -0.0070(13)
C4 0.0262(16) 0.0254(15) 0.0238(16) -0.0050(13) 0.0027(13) -0.0039(13)
C5 0.0271(16) 0.0250(15) 0.0270(16) -0.0057(13) 0.0112(13) -0.0060(13)
C6 0.045(2) 0.0229(16) 0.037(2) -0.0039(14) 0.0172(17) -0.0030(15)
C7 0.136(4) 0.075(3) 0.044(2) 0.0153(19) 0.026(2) 0.065(3)
C8 0.120(4) 0.080(3) 0.0247(15) 0.0051(16) 0.0211(18) 0.053(3)
C9 0.120(4) 0.080(3) 0.0247(15) 0.0051(16) 0.0211(18) 0.053(3)
C10 0.136(4) 0.075(3) 0.044(2) 0.0153(19) 0.026(2) 0.065(3)
C11 0.042(2) 0.0345(19) 0.0343(19) -0.0031(15) 0.0134(16) 0.0047(16)
C12 0.060(3) 0.0203(16) 0.050(2) 0.0008(16) 0.019(2) 0.0063(17)

loop_
_atom_type_symbol
_atom_type_description
_atom_type_scat_dispersion_real
_atom_type_scat_dispersion_imag
_atom_type_scat_source
C C 0.0033 0.0016 'International Tables Vol C Tables 4.2.6.8 and 6.1.1.4'
H H 0.0000 0.0000 'International Tables Vol C Tables 4.2.6.8 and 6.1.1.4'
O O 0.0106 0.0060 'International Tables Vol C Tables 4.2.6.8 and 6.1.1.4'
Li Li -0.0003 0.0001 'International Tables Vol C Tables 4.2.6.8 and 6.1.1.4'
Y Y -2.7962 3.5667 'International Tables Vol C Tables 4.2.6.8 and 6.1.1.4'

loop_
_geom_angle_atom_site_label_1
_geom_angle_atom_site_label_2
_geom_angle_atom_site_label_3
_geom_angle
_geom_angle_site_symmetry_1
_geom_angle_site_symmetry_3
C4 Y1 C4 93.81(15) . 2_556
C4 Y1 C5 99.31(11) . 2_556
C4 Y1 C5 158.23(11) 2_556 2_556
C4 Y1 C5 158.23(11) . .
C4 Y1 C5 99.31(11) 2_556 .
C5 Y1 C5 74.13(16) 2_556 .
C4 Y1 C1 71.91(11) . .
C4 Y1 C1 98.52(12) 2_556 .
C5 Y1 C1 102.03(12) 2_556 .
C5 Y1 C1 88.92(11) . .
C4 Y1 C1 98.52(12) . 2_556
C4 Y1 C1 71.91(11) 2_556 2_556
C5 Y1 C1 88.92(11) 2_556 2_556
C5 Y1 C1 102.03(12) . 2_556
C1 Y1 C1 166.35(17) . 2_556
C4 Y1 Li2 46.90(8) . .
C4 Y1 Li2 46.90(8) 2_556 .
C5 Y1 Li2 142.94(8) 2_556 .
C5 Y1 Li2 142.94(8) . .
C1 Y1 Li2 83.17(9) . .
C1 Y1 Li2 83.17(9) 2_556 .
C4 Y1 Li1 117.09(14) . .
C4 Y1 Li1 93.78(13) 2_556 .
C5 Y1 Li1 95.59(13) 2_556 .
C5 Y1 Li1 45.07(13) . .
C1 Y1 Li1 45.21(14) . .
C1 Y1 Li1 142.68(15) 2_556 .
Li2 Y1 Li1 112.43(11) . .
C4 Y1 Li1 93.78(13) . 2_556
C4 Y1 Li1 117.09(14) 2_556 2_556
C5 Y1 Li1 45.07(13) 2_556 2_556
C5 Y1 Li1 95.58(13) . 2_556
C1 Y1 Li1 142.68(15) . 2_556
C1 Y1 Li1 45.21(14) 2_556 2_556
Li2 Y1 Li1 112.43(11) . 2_556
Li1 Y1 Li1 135.1(2) . 2_556
O2 Li1 O1 82.3(2) . .
O2 Li1 C5 119.7(3) . .
O1 Li1 C5 114.5(3) . .
O2 Li1 C1 105.3(3) . .
O1 Li1 C1 118.9(3) . .
C5 Li1 C1 112.8(3) . .
O2 Li1 Y1 120.2(3) . .
O1 Li1 Y1 157.5(3) . .
C5 Li1 Y1 56.38(15) . .
C1 Li1 Y1 58.50(15) . .
O3 Li2 O3 80.0(3) . 2_556
O3 Li2 C4 104.52(12) . .
O3 Li2 C4 125.35(15) 2_556 .
O3 Li2 C4 125.35(15) . 2_556
O3 Li2 C4 104.52(13) 2_556 2_556
C4 Li2 C4 114.5(4) . 2_556
O3 Li2 Y1 139.99(16) . .
O3 Li2 Y1 139.99(16) 2_556 .
C4 Li2 Y1 57.22(19) . .
C4 Li2 Y1 57.23(19) 2_556 .
C8 O1 C7 120.0(4) . .
C8 O1 Li1 110.1(3) . .
C7 O1 Li1 130.0(3) . .
C9 O2 C10 118.8(4) . .
C9 O2 Li1 111.9(3) . .
C10 O2 Li1 129.0(3) . .
C12 O3 C11 114.3(3) . .
C12 O3 Li2 112.4(3) . .
C11 O3 Li2 124.6(3) . .
C2 C1 Li1 158.4(3) . .
C2 C1 Y1 103.8(2) . .
Li1 C1 Y1 76.29(18) . .
C2 C1 H1A 96.7 . .
Li1 C1 H1A 96.7 . .
Y1 C1 H1A 139.3 . .
C2 C1 H1B 96.7 . .
Li1 C1 H1B 96.7 . .
Y1 C1 H1B 40.0 . .
H1A C1 H1B 103.5 . .
C3 C2 C1 113.8(3) . .
C3 C2 H2A 108.8 . .
C1 C2 H2A 108.8 . .
C3 C2 H2B 108.8 . .
C1 C2 H2B 108.8 . .
H2A C2 H2B 107.7 . .
C2 C3 C4 111.6(3) . .
C2 C3 H3A 109.3 . .
C4 C3 H3A 109.3 . .
C2 C3 H3B 109.3 . .
C4 C3 H3B 109.3 . .
H3A C3 H3B 108.0 . .
C3 C4 Li2 100.3(2) . .
C3 C4 Y1 112.9(2) . .
Li2 C4 Y1 75.87(19) . .
C3 C4 H4A 111.7 . .
Li2 C4 H4A 111.7 . .
Y1 C4 H4A 132.3 . .
C3 C4 H4B 111.7 . .
Li2 C4 H4B 111.7 . .
Y1 C4 H4B 36.6 . .
H4A C4 H4B 109.5 . .
C6 C5 Li1 105.6(3) . .
C6 C5 Y1 108.7(2) . .
Li1 C5 Y1 78.55(18) . .
C6 C5 H5A 110.6 . .
Li1 C5 H5A 110.6 . .
Y1 C5 H5A 34.6 . .
C6 C5 H5B 110.6 . .
Li1 C5 H5B 110.6 . .
Y1 C5 H5B 134.8 . .
H5A C5 H5B 108.7 . .
C6 C6 C5 114.3(2) 2_556 .
C6 C6 H6A 108.7 2_556 .
C5 C6 H6A 108.7 . .
C6 C6 H6B 108.7 2_556 .
C5 C6 H6B 108.7 . .
H6A C6 H6B 107.6 . .
O1 C7 H7A 109.5 . .
O1 C7 H7B 109.5 . .
H7A C7 H7B 109.5 . .
O1 C7 H7C 109.5 . .
H7A C7 H7C 109.5 . .
H7B C7 H7C 109.5 . .
O1 C8 C9 117.8(4) . .
O1 C8 H8A 107.9 . .
C9 C8 H8A 107.9 . .
O1 C8 H8B 107.9 . .
C9 C8 H8B 107.9 . .
H8A C8 H8B 107.2 . .
O2 C9 C8 117.9(4) . .
O2 C9 H9A 107.8 . .
C8 C9 H9A 107.8 . .
O2 C9 H9B 107.8 . .
C8 C9 H9B 107.8 . .
H9A C9 H9B 107.2 . .
O2 C10 H10A 109.5 . .
O2 C10 H10B 109.5 . .
H10A C10 H10B 109.5 . .
O2 C10 H10C 109.5 . .
H10A C10 H10C 109.5 . .
H10B C10 H10C 109.5 . .
O3 C11 H11A 109.5 . .
O3 C11 H11B 109.5 . .
H11A C11 H11B 109.5 . .
O3 C11 H11C 109.5 . .
H11A C11 H11C 109.5 . .
H11B C11 H11C 109.5 . .
O3 C12 C12 108.6(3) . 2_556
O3 C12 H12A 110.0 . .
C12 C12 H12A 110.0 2_556 .
O3 C12 H12B 110.0 . .
C12 C12 H12B 110.0 2_556 .
H12A C12 H12B 108.4 . .

loop_
_geom_bond_atom_site_label_1
_geom_bond_atom_site_label_2
_geom_bond_distance
_geom_bond_site_symmetry_2
Y1 C4 2.535(3) .
Y1 C4 2.535(3) 2_556
Y1 C5 2.542(3) 2_556
Y1 C5 2.542(3) .
Y1 C1 2.626(3) .
Y1 C1 2.626(3) 2_556
Y1 Li2 2.924(8) .
Y1 Li1 2.992(5) .
Y1 Li1 2.992(5) 2_556
Li1 O2 1.994(6) .
Li1 O1 2.042(6) .
Li1 C5 2.161(7) .
Li1 C1 2.186(7) .
Li2 O3 2.029(6) .
Li2 O3 2.029(6) 2_556
Li2 C4 2.201(5) .
Li2 C4 2.201(5) 2_556
O1 C8 1.366(5) .
O1 C7 1.372(5) .
O2 C9 1.358(5) .
O2 C10 1.364(6) .
O3 C12 1.410(4) .
O3 C11 1.420(5) .
C1 C2 1.535(5) .
C1 H1A 0.9900 .
C1 H1B 0.9900 .
C2 C3 1.518(5) .
C2 H2A 0.9900 .
C2 H2B 0.9900 .
C3 C4 1.528(5) .
C3 H3A 0.9900 .
C3 H3B 0.9900 .
C4 H4A 0.9900 .
C4 H4B 0.9900 .
C5 C6 1.543(5) .
C5 H5A 0.9900 .
C5 H5B 0.9900 .
C6 C6 1.521(7) 2_556
C6 H6A 0.9900 .
C6 H6B 0.9900 .
C7 H7A 0.9800 .
C7 H7B 0.9800 .
C7 H7C 0.9800 .
C8 C9 1.383(7) .
C8 H8A 0.9900 .
C8 H8B 0.9900 .
C9 H9A 0.9900 .
C9 H9B 0.9900 .
C10 H10A 0.9800 .
C10 H10B 0.9800 .
C10 H10C 0.9800 .
C11 H11A 0.9800 .
C11 H11B 0.9800 .
C11 H11C 0.9800 .
C12 C12 1.486(8) 2_556
C12 H12A 0.9900 .
C12 H12B 0.9900 .
